data_7037048
loop_
_publ_author_name
'Trivedi, Manoj'
'Singh, Gurmeet'
'Kumar, Abhinav'
'Rath, Nigam P.'

_publ_section_title
;
 1,1'-Bis(di-tert-butylphosphino)ferrocene copper(i) complex catalyzed C-H
 activation and carboxylation of terminal alkynes.
;
_journal_issue 48
_journal_name_full 'Dalton transactions (Cambridge, England : 2003)'
_journal_page_first 20874
_journal_page_last 20882
_journal_paper_doi 10.1039/c5dt03794h
_journal_volume 44
_journal_year 2015
_chemical_formula_moiety 'C52 H88 Cu6 Fe2 I6 P4, 2(C2 H3 N)'
_chemical_formula_sum 'C56 H94 Cu6 Fe2 I6 N2 P4'
_chemical_formula_weight 2173.55
_chemical_name_systematic
; 
 ? 
;
_space_group_crystal_system triclinic
_space_group_IT_number 2
_space_group_name_Hall '-P 1'
_space_group_name_H-M_alt 'P -1'
_symmetry_space_group_name_Hall '-P 1'
_symmetry_space_group_name_H-M 'P -1'
_atom_sites_solution_hydrogens geom
_atom_sites_solution_primary direct
_atom_sites_solution_secondary difmap
_audit_creation_method SHELXL-2013
_audit_update_record
;
2015-05-20 deposited with the CCDC.
2015-11-02 downloaded from the CCDC.
;
_cell_angle_alpha 107.370(3)
_cell_angle_beta 93.230(3)
_cell_angle_gamma 105.503(3)
_cell_formula_units_Z 1
_cell_length_a 11.0201(6)
_cell_length_b 11.8953(7)
_cell_length_c 14.7688(9)
_cell_measurement_reflns_used 9967
_cell_measurement_temperature 100(2)
_cell_measurement_theta_max 39.95
_cell_measurement_theta_min 2.60
_cell_volume 1760.87(18)
_computing_cell_refinement 'Bruker SAINT'
_computing_data_collection 'Bruker APEX2'
_computing_data_reduction 'Bruker SAINT'
_computing_molecular_graphics 'Bruker SHELXTL'
_computing_publication_material 'Bruker SHELXTL'
_computing_structure_refinement 'SHELXL-2013 (Sheldrick, 2013)'
_computing_structure_solution 'SHELXT-2013 (Sheldrick, 2008)'
_diffrn_ambient_temperature 100(2)
_diffrn_measured_fraction_theta_full 0.999
_diffrn_measured_fraction_theta_max 0.994
_diffrn_measurement_device_type 'Bruker APEX-II CCD'
_diffrn_measurement_method '\f and \w scans'
_diffrn_radiation_type MoK\a
_diffrn_radiation_wavelength 0.71073
_diffrn_reflns_av_unetI/netI 0.0576
_diffrn_reflns_laue_measured_fraction_full 0.999
_diffrn_reflns_laue_measured_fraction_max 0.994
_diffrn_reflns_limit_h_max 20
_diffrn_reflns_limit_h_min -20
_diffrn_reflns_limit_k_max 21
_diffrn_reflns_limit_k_min -21
_diffrn_reflns_limit_l_max 26
_diffrn_reflns_limit_l_min -26
_diffrn_reflns_number 55260
_diffrn_reflns_point_group_measured_fraction_full 0.999
_diffrn_reflns_point_group_measured_fraction_max 0.994
_diffrn_reflns_theta_full 26.000
_diffrn_reflns_theta_max 40.288
_diffrn_reflns_theta_min 1.879
_exptl_absorpt_coefficient_mu 4.931
_exptl_absorpt_correction_T_max 0.569847
_exptl_absorpt_correction_T_min 0.374821
_exptl_absorpt_correction_type multi-scan
_exptl_absorpt_process_details 'twinabs v2012/1'
_exptl_crystal_colour orange
_exptl_crystal_density_diffrn 2.050
_exptl_crystal_density_method 'not measured'
_exptl_crystal_description block
_exptl_crystal_F_000 1048
_exptl_crystal_size_max 0.375
_exptl_crystal_size_mid 0.272
_exptl_crystal_size_min 0.234
_refine_diff_density_max 2.906
_refine_diff_density_min -1.114
_refine_diff_density_rms 0.197
_refine_ls_extinction_method none
_refine_ls_goodness_of_fit_ref 1.004
_refine_ls_hydrogen_treatment constr
_refine_ls_matrix_type full
_refine_ls_number_parameters 357
_refine_ls_number_reflns 55260
_refine_ls_number_restraints 20
_refine_ls_restrained_S_all 1.004
_refine_ls_R_factor_all 0.0495
_refine_ls_R_factor_gt 0.0366
_refine_ls_shift/su_max 0.001
_refine_ls_shift/su_mean 0.000
_refine_ls_structure_factor_coef Fsqd
_refine_ls_weighting_details 'w=1/[\s^2^(Fo^2^)+(0.0426P)^2^] where P=(Fo^2^+2Fc^2^)/3'
_refine_ls_weighting_scheme calc
_refine_ls_wR_factor_gt 0.0870
_refine_ls_wR_factor_ref 0.0939
_reflns_Friedel_coverage 0.000
_reflns_number_gt 45561
_reflns_number_total 55260
_reflns_threshold_expression 'I > 2\s(I)'
_cod_data_source_file c5dt03794h2.cif
_cod_data_source_block r5514t5
_cod_depositor_comments 'Adding full bibliography for 7037047--7037048.cif.'
_cod_database_code 7037048
_shelx_space_group_comment
; 
The symmetry employed for this shelxl refinement is uniquely defined 
by the following loop, which should always be used as a source of 
symmetry information in preference to the above space-group names. 
They are only intended as comments. 
;
_shelx_estimated_absorpt_t_min 0.259
_shelx_estimated_absorpt_t_max 0.392
_shelxl_version_number 2013-4

loop_
_space_group_symop_operation_xyz
'x, y, z'
'-x, -y, -z'

loop_
_atom_site_label
_atom_site_type_symbol
_atom_site_fract_x
_atom_site_fract_y
_atom_site_fract_z
_atom_site_U_iso_or_equiv
_atom_site_adp_type
_atom_site_occupancy
_atom_site_site_symmetry_order
_atom_site_calc_flag
_atom_site_refinement_flags_posn
_atom_site_refinement_flags_adp
_atom_site_disorder_assembly
_atom_site_disorder_group
I1 I -0.01248(2) -0.00029(2) 0.24573(2) 0.01612(4) Uani 1 1 d . . . .
I2 I 0.17144(2) 0.30217(2) 0.47920(2) 0.01515(3) Uani 1 1 d . . . .
I3 I 0.18068(2) -0.05060(2) 0.47593(2) 0.01504(3) Uani 1 1 d . . . .
Cu1 Cu 0.22243(3) 0.10273(3) 0.36042(3) 0.01693(6) Uani 1 1 d . . . .
Cu2 Cu 0.06218(3) 0.23651(3) 0.30316(2) 0.01600(6) Uani 1 1 d . . . .
Cu3 Cu 0.01900(3) 0.06770(4) 0.44173(3) 0.01832(7) Uani 1 1 d . . . .
Fe1 Fe 0.37098(4) 0.32833(4) 0.16555(3) 0.01547(7) Uani 1 1 d . . . .
P1 P 0.40592(6) 0.12375(7) 0.29986(5) 0.01295(11) Uani 1 1 d . . . .
P2 P 0.06441(7) 0.35894(6) 0.21525(5) 0.01274(11) Uani 1 1 d . . . .
C1 C 0.4104(3) 0.1830(3) 0.19960(19) 0.0158(4) Uani 1 1 d . . . .
C2 C 0.3035(3) 0.1398(3) 0.12412(19) 0.0168(5) Uani 1 1 d . . . .
H2 H 0.2195 0.0936 0.1266 0.020 Uiso 1 1 calc R U . .
C3 C 0.3444(3) 0.1775(3) 0.0456(2) 0.0225(6) Uani 1 1 d . . . .
H3 H 0.2933 0.1597 -0.0138 0.027 Uiso 1 1 calc R U . .
C4 C 0.4755(3) 0.2467(4) 0.0714(2) 0.0247(6) Uani 1 1 d . . . .
H4 H 0.5270 0.2839 0.0324 0.030 Uiso 1 1 calc R U . .
C5 C 0.5160(3) 0.2505(3) 0.1656(2) 0.0205(5) Uani 1 1 d . . . .
H5 H 0.5994 0.2910 0.2004 0.025 Uiso 1 1 calc R U . .
C6 C 0.2296(3) 0.4122(2) 0.20042(19) 0.0150(4) Uani 1 1 d . . . .
C7 C 0.2881(3) 0.4446(3) 0.1237(2) 0.0194(5) Uani 1 1 d . . . .
H7 H 0.2459 0.4296 0.0615 0.023 Uiso 1 1 calc R U . .
C8 C 0.4203(3) 0.5030(3) 0.1569(3) 0.0255(6) Uani 1 1 d . . . .
H8 H 0.4814 0.5342 0.1207 0.031 Uiso 1 1 calc R U . .
C9 C 0.4457(3) 0.5071(3) 0.2536(3) 0.0245(6) Uani 1 1 d . . . .
H9 H 0.5264 0.5417 0.2932 0.029 Uiso 1 1 calc R U . .
C10 C 0.3290(3) 0.4501(3) 0.2804(2) 0.0174(5) Uani 1 1 d . . . .
H10 H 0.3185 0.4389 0.3409 0.021 Uiso 1 1 calc R U . .
C11 C 0.5459(3) 0.2275(3) 0.39427(19) 0.0160(5) Uani 1 1 d . . . .
C12 C 0.5412(3) 0.3605(3) 0.4145(2) 0.0208(5) Uani 1 1 d . . . .
H12A H 0.5635 0.3875 0.3595 0.031 Uiso 1 1 calc R U . .
H12B H 0.6020 0.4149 0.4718 0.031 Uiso 1 1 calc R U . .
H12C H 0.4552 0.3640 0.4253 0.031 Uiso 1 1 calc R U . .
C13 C 0.6771(3) 0.2191(3) 0.3691(2) 0.0203(5) Uani 1 1 d . . . .
H13A H 0.6820 0.1358 0.3614 0.030 Uiso 1 1 calc R U . .
H13B H 0.7435 0.2793 0.4208 0.030 Uiso 1 1 calc R U . .
H13C H 0.6896 0.2370 0.3091 0.030 Uiso 1 1 calc R U . .
C14 C 0.5253(3) 0.1955(3) 0.4873(2) 0.0190(5) Uani 1 1 d . . . .
H14A H 0.4436 0.2050 0.5056 0.028 Uiso 1 1 calc R U . .
H14B H 0.5943 0.2512 0.5389 0.028 Uiso 1 1 calc R U . .
H14C H 0.5250 0.1100 0.4766 0.028 Uiso 1 1 calc R U . .
C15 C 0.4319(3) -0.0312(3) 0.2404(2) 0.0173(5) Uani 1 1 d . . . .
C16 C 0.5342(3) -0.0280(3) 0.1742(2) 0.0261(6) Uani 1 1 d . . . .
H16A H 0.5132 0.0071 0.1253 0.039 Uiso 1 1 calc R U . .
H16B H 0.5376 -0.1120 0.1429 0.039 Uiso 1 1 calc R U . .
H16C H 0.6172 0.0231 0.2120 0.039 Uiso 1 1 calc R U . .
C17 C 0.4623(3) -0.0878(3) 0.3161(2) 0.0208(5) Uani 1 1 d . . . .
H17A H 0.5473 -0.0406 0.3522 0.031 Uiso 1 1 calc R U . .
H17B H 0.4600 -0.1736 0.2844 0.031 Uiso 1 1 calc R U . .
H17C H 0.3990 -0.0855 0.3601 0.031 Uiso 1 1 calc R U . .
C18 C 0.3042(3) -0.1161(3) 0.1794(2) 0.0223(6) Uani 1 1 d . . . .
H18A H 0.2371 -0.1192 0.2203 0.034 Uiso 1 1 calc R U . .
H18B H 0.3110 -0.1994 0.1504 0.034 Uiso 1 1 calc R U . .
H18C H 0.2830 -0.0839 0.1288 0.034 Uiso 1 1 calc R U . .
C19 C -0.0361(3) 0.2772(3) 0.09368(19) 0.0153(4) Uani 1 1 d . . . .
C20 C 0.0231(3) 0.1796(3) 0.0380(2) 0.0180(5) Uani 1 1 d . . . .
H20A H 0.1084 0.2203 0.0274 0.027 Uiso 1 1 calc R U . .
H20B H -0.0305 0.1313 -0.0240 0.027 Uiso 1 1 calc R U . .
H20C H 0.0292 0.1247 0.0749 0.027 Uiso 1 1 calc R U . .
C21 C -0.1684(3) 0.2085(3) 0.1092(2) 0.0196(5) Uani 1 1 d . . . .
H21A H -0.1594 0.1565 0.1481 0.029 Uiso 1 1 calc R U . .
H21B H -0.2195 0.1567 0.0469 0.029 Uiso 1 1 calc R U . .
H21C H -0.2106 0.2685 0.1424 0.029 Uiso 1 1 calc R U . .
C22 C -0.0488(3) 0.3593(3) 0.0339(2) 0.0208(5) Uani 1 1 d . . . .
H22A H -0.0979 0.4140 0.0643 0.031 Uiso 1 1 calc R U . .
H22B H -0.0926 0.3077 -0.0307 0.031 Uiso 1 1 calc R U . .
H22C H 0.0361 0.4090 0.0297 0.031 Uiso 1 1 calc R U . .
C23 C 0.0316(3) 0.5096(3) 0.2753(2) 0.0174(5) Uani 1 1 d . . . .
C24 C 0.0946(3) 0.5555(3) 0.3807(2) 0.0225(6) Uani 1 1 d . . . .
H24A H 0.0590 0.4936 0.4111 0.034 Uiso 1 1 calc R U . .
H24B H 0.0784 0.6332 0.4148 0.034 Uiso 1 1 calc R U . .
H24C H 0.1866 0.5689 0.3833 0.034 Uiso 1 1 calc R U . .
C25 C -0.1123(3) 0.4882(3) 0.2744(2) 0.0234(6) Uani 1 1 d . . . .
H25A H -0.1541 0.4638 0.2082 0.035 Uiso 1 1 calc R U . .
H25B H -0.1278 0.5644 0.3127 0.035 Uiso 1 1 calc R U . .
H25C H -0.1467 0.4226 0.3016 0.035 Uiso 1 1 calc R U . .
C26 C 0.0865(4) 0.6102(3) 0.2308(3) 0.0262(6) Uani 1 1 d . . . .
H26A H 0.1785 0.6241 0.2327 0.039 Uiso 1 1 calc R U . .
H26B H 0.0702 0.6869 0.2672 0.039 Uiso 1 1 calc R U . .
H26C H 0.0459 0.5837 0.1641 0.039 Uiso 1 1 calc R U . .
C1S C 0.7407(3) 0.6858(4) 0.1903(3) 0.0301(7) Uani 1 1 d D U A 1
N1S N 0.7497(4) 0.6241(5) 0.1172(3) 0.0489(10) Uani 1 1 d D U A 1
C2S C 0.7296(5) 0.7647(4) 0.2842(3) 0.0391(10) Uani 1 1 d D U A 1
H2SA H 0.7290 0.8455 0.2804 0.059 Uiso 1 1 calc R U A 1
H2SB H 0.8022 0.7753 0.3308 0.059 Uiso 1 1 calc R U A 1
H2SC H 0.6503 0.7265 0.3046 0.059 Uiso 1 1 calc R U A 1

loop_
_atom_site_aniso_label
_atom_site_aniso_U_11
_atom_site_aniso_U_22
_atom_site_aniso_U_33
_atom_site_aniso_U_23
_atom_site_aniso_U_13
_atom_site_aniso_U_12
I1 0.01726(7) 0.01394(7) 0.01170(7) 0.00267(5) 0.00179(5) -0.00245(5)
I2 0.02069(8) 0.01132(7) 0.01085(6) 0.00168(5) 0.00506(5) 0.00220(5)
I3 0.01383(7) 0.01584(7) 0.01790(7) 0.00716(6) 0.00714(5) 0.00555(5)
Cu1 0.01377(14) 0.01787(15) 0.01563(14) 0.00247(11) 0.00720(11) 0.00137(11)
Cu2 0.01840(15) 0.01412(14) 0.01319(14) 0.00391(11) 0.00392(11) 0.00142(11)
Cu3 0.01564(15) 0.02095(16) 0.02031(16) 0.00876(13) 0.00889(12) 0.00504(12)
Fe1 0.01178(15) 0.02013(18) 0.01338(16) 0.00698(13) 0.00397(12) 0.00081(13)
P1 0.0109(3) 0.0149(3) 0.0097(3) 0.0015(2) 0.0030(2) 0.0009(2)
P2 0.0143(3) 0.0117(3) 0.0095(2) 0.0016(2) 0.0027(2) 0.0014(2)
C1 0.0122(10) 0.0213(12) 0.0123(10) 0.0037(9) 0.0039(8) 0.0038(9)
C2 0.0145(11) 0.0204(12) 0.0124(10) 0.0015(9) 0.0026(8) 0.0041(9)
C3 0.0238(14) 0.0318(16) 0.0116(11) 0.0043(10) 0.0052(9) 0.0103(12)
C4 0.0199(13) 0.0399(18) 0.0202(13) 0.0158(12) 0.0116(10) 0.0098(12)
C5 0.0133(11) 0.0311(15) 0.0182(12) 0.0106(11) 0.0069(9) 0.0047(10)
C6 0.0143(10) 0.0134(10) 0.0136(10) 0.0033(8) 0.0017(8) -0.0004(8)
C7 0.0173(12) 0.0207(12) 0.0193(12) 0.0106(10) 0.0032(9) -0.0003(9)
C8 0.0195(13) 0.0247(14) 0.0315(16) 0.0171(13) 0.0050(11) -0.0040(11)
C9 0.0181(13) 0.0205(13) 0.0279(15) 0.0090(11) -0.0020(11) -0.0056(10)
C10 0.0170(11) 0.0138(11) 0.0162(11) 0.0035(9) -0.0009(9) -0.0016(9)
C11 0.0138(11) 0.0171(11) 0.0129(10) 0.0034(8) 0.0005(8) -0.0004(8)
C12 0.0195(13) 0.0186(12) 0.0167(12) 0.0021(10) -0.0023(9) -0.0017(10)
C13 0.0124(11) 0.0264(14) 0.0188(12) 0.0069(10) 0.0009(9) 0.0011(10)
C14 0.0181(12) 0.0208(12) 0.0128(11) 0.0035(9) 0.0009(9) -0.0001(10)
C15 0.0172(11) 0.0184(12) 0.0133(10) 0.0010(9) 0.0050(8) 0.0046(9)
C16 0.0286(16) 0.0276(15) 0.0201(13) 0.0032(11) 0.0127(11) 0.0085(12)
C17 0.0221(13) 0.0208(13) 0.0190(12) 0.0044(10) 0.0055(10) 0.0073(10)
C18 0.0229(14) 0.0174(12) 0.0187(12) -0.0023(10) -0.0018(10) 0.0030(10)
C19 0.0137(10) 0.0166(11) 0.0120(10) 0.0018(8) 0.0014(8) 0.0021(8)
C20 0.0189(12) 0.0174(11) 0.0127(10) -0.0013(9) 0.0021(8) 0.0041(9)
C21 0.0144(11) 0.0217(13) 0.0169(12) 0.0027(10) 0.0018(9) 0.0001(9)
C22 0.0230(13) 0.0216(13) 0.0155(12) 0.0065(10) -0.0006(10) 0.0033(10)
C23 0.0241(13) 0.0127(10) 0.0142(11) 0.0024(8) 0.0041(9) 0.0053(9)
C24 0.0313(16) 0.0190(13) 0.0134(11) -0.0011(9) 0.0017(10) 0.0091(11)
C25 0.0250(14) 0.0240(14) 0.0208(13) 0.0028(11) 0.0062(11) 0.0113(11)
C26 0.0396(18) 0.0156(12) 0.0233(14) 0.0063(11) 0.0075(13) 0.0076(12)
C1S 0.0239(15) 0.0365(19) 0.0256(16) 0.0139(14) 0.0007(12) -0.0015(13)
N1S 0.052(2) 0.059(3) 0.0273(17) 0.0090(17) 0.0055(16) 0.009(2)
C2S 0.045(2) 0.0284(18) 0.0341(19) 0.0074(15) 0.0168(17) -0.0042(16)

loop_
_atom_type_symbol
_atom_type_description
_atom_type_scat_dispersion_real
_atom_type_scat_dispersion_imag
_atom_type_scat_source
C C 0.0033 0.0016 'International Tables Vol C Tables 4.2.6.8 and 6.1.1.4'
H H 0.0000 0.0000 'International Tables Vol C Tables 4.2.6.8 and 6.1.1.4'
P P 0.1023 0.0942 'International Tables Vol C Tables 4.2.6.8 and 6.1.1.4'
Fe Fe 0.3463 0.8444 'International Tables Vol C Tables 4.2.6.8 and 6.1.1.4'
Cu Cu 0.3201 1.2651 'International Tables Vol C Tables 4.2.6.8 and 6.1.1.4'
I I -0.4742 1.8119 'International Tables Vol C Tables 4.2.6.8 and 6.1.1.4'
N N 0.0061 0.0033 'International Tables Vol C Tables 4.2.6.8 and 6.1.1.4'

loop_
_geom_angle_atom_site_label_1
_geom_angle_atom_site_label_2
_geom_angle_atom_site_label_3
_geom_angle
_geom_angle_site_symmetry_1
_geom_angle_site_symmetry_3
Cu2 I1 Cu3 75.241(12) . .
Cu2 I1 Cu1 66.202(13) . .
Cu3 I1 Cu1 56.326(11) . .
Cu2 I2 Cu1 66.562(13) . .
Cu2 I2 Cu3 75.105(13) . .
Cu1 I2 Cu3 57.155(12) . .
Cu3 I3 Cu3 61.350(15) 2_556 .
Cu3 I3 Cu1 117.783(13) 2_556 .
Cu3 I3 Cu1 56.499(11) . .
P1 Cu1 Cu3 174.12(3) . .
P1 Cu1 I2 120.48(2) . .
Cu3 Cu1 I2 61.481(13) . .
P1 Cu1 I1 122.51(2) . .
Cu3 Cu1 I1 61.303(13) . .
I2 Cu1 I1 97.066(14) . .
P1 Cu1 I3 115.59(2) . .
Cu3 Cu1 I3 58.651(12) . .
I2 Cu1 I3 99.118(13) . .
I1 Cu1 I3 97.146(12) . .
P1 Cu1 Cu2 114.06(2) . .
Cu3 Cu1 Cu2 71.731(15) . .
I2 Cu1 Cu2 54.836(12) . .
I1 Cu1 Cu2 53.635(11) . .
I3 Cu1 Cu2 130.341(14) . .
P2 Cu2 I1 127.48(2) . .
P2 Cu2 I2 126.46(2) . .
I1 Cu2 I2 105.262(15) . .
P2 Cu2 Cu1 139.32(2) . .
I1 Cu2 Cu1 60.164(12) . .
I2 Cu2 Cu1 58.602(11) . .
I3 Cu3 Cu1 175.58(2) 2_556 .
I3 Cu3 I3 118.650(15) 2_556 .
Cu1 Cu3 I3 64.850(13) . .
I3 Cu3 Cu3 61.098(14) 2_556 2_556
Cu1 Cu3 Cu3 122.33(2) . 2_556
I3 Cu3 Cu3 57.552(15) . 2_556
I3 Cu3 I2 114.472(15) 2_556 .
Cu1 Cu3 I2 61.365(12) . .
I3 Cu3 I2 103.126(14) . .
Cu3 Cu3 I2 128.67(2) 2_556 .
I3 Cu3 I1 118.085(16) 2_556 .
Cu1 Cu3 I1 62.371(12) . .
I3 Cu3 I1 101.743(14) . .
Cu3 Cu3 I1 130.98(2) 2_556 .
I2 Cu3 I1 97.653(13) . .
C10 Fe1 C4 159.87(13) . .
C10 Fe1 C9 40.74(12) . .
C4 Fe1 C9 120.55(14) . .
C10 Fe1 C8 68.45(13) . .
C4 Fe1 C8 101.53(14) . .
C9 Fe1 C8 40.70(14) . .
C10 Fe1 C2 126.29(11) . .
C4 Fe1 C2 68.39(13) . .
C9 Fe1 C2 159.31(13) . .
C8 Fe1 C2 159.98(13) . .
C10 Fe1 C5 126.60(12) . .
C4 Fe1 C5 40.63(13) . .
C9 Fe1 C5 105.41(14) . .
C8 Fe1 C5 115.90(13) . .
C2 Fe1 C5 68.37(12) . .
C10 Fe1 C3 159.43(12) . .
C4 Fe1 C3 40.67(14) . .
C9 Fe1 C3 157.44(14) . .
C8 Fe1 C3 120.89(14) . .
C2 Fe1 C3 40.48(12) . .
C5 Fe1 C3 68.27(13) . .
C10 Fe1 C7 68.55(12) . .
C4 Fe1 C7 115.81(13) . .
C9 Fe1 C7 68.42(13) . .
C8 Fe1 C7 40.46(13) . .
C2 Fe1 C7 126.91(12) . .
C5 Fe1 C7 150.34(11) . .
C3 Fe1 C7 105.80(13) . .
C10 Fe1 C6 40.93(11) . .
C4 Fe1 C6 153.19(12) . .
C9 Fe1 C6 68.59(12) . .
C8 Fe1 C6 68.27(12) . .
C2 Fe1 C6 112.62(11) . .
C5 Fe1 C6 166.18(11) . .
C3 Fe1 C6 122.07(12) . .
C7 Fe1 C6 40.59(11) . .
C10 Fe1 C1 112.17(11) . .
C4 Fe1 C1 68.57(12) . .
C9 Fe1 C1 121.68(13) . .
C8 Fe1 C1 153.19(12) . .
C2 Fe1 C1 40.90(11) . .
C5 Fe1 C1 40.65(11) . .
C3 Fe1 C1 68.49(12) . .
C7 Fe1 C1 166.32(11) . .
C6 Fe1 C1 130.99(10) . .
C1 P1 C11 107.80(13) . .
C1 P1 C15 100.35(13) . .
C11 P1 C15 110.40(13) . .
C1 P1 Cu1 114.44(9) . .
C11 P1 Cu1 111.59(9) . .
C15 P1 Cu1 111.67(9) . .
C6 P2 C19 109.37(12) . .
C6 P2 C23 101.39(13) . .
C19 P2 C23 110.76(13) . .
C6 P2 Cu2 104.62(10) . .
C19 P2 Cu2 113.24(9) . .
C23 P2 Cu2 116.38(9) . .
C5 C1 C2 106.3(2) . .
C5 C1 P1 130.5(2) . .
C2 C1 P1 121.5(2) . .
C5 C1 Fe1 68.59(18) . .
C2 C1 Fe1 68.40(17) . .
P1 C1 Fe1 138.61(15) . .
C3 C2 C1 108.7(2) . .
C3 C2 Fe1 69.84(19) . .
C1 C2 Fe1 70.71(17) . .
C3 C2 H2 125.7 . .
C1 C2 H2 125.7 . .
Fe1 C2 H2 125.4 . .
C2 C3 C4 108.1(3) . .
C2 C3 Fe1 69.68(17) . .
C4 C3 Fe1 69.42(19) . .
C2 C3 H3 125.9 . .
C4 C3 H3 125.9 . .
Fe1 C3 H3 126.5 . .
C5 C4 C3 108.0(3) . .
C5 C4 Fe1 69.93(18) . .
C3 C4 Fe1 69.91(17) . .
C5 C4 H4 126.0 . .
C3 C4 H4 126.0 . .
Fe1 C4 H4 125.7 . .
C4 C5 C1 108.8(3) . .
C4 C5 Fe1 69.44(19) . .
C1 C5 Fe1 70.76(17) . .
C4 C5 H5 125.6 . .
C1 C5 H5 125.6 . .
Fe1 C5 H5 125.8 . .
C7 C6 C10 107.0(2) . .
C7 C6 P2 131.9(2) . .
C10 C6 P2 120.3(2) . .
C7 C6 Fe1 69.22(17) . .
C10 C6 Fe1 68.33(17) . .
P2 C6 Fe1 134.77(15) . .
C8 C7 C6 108.2(3) . .
C8 C7 Fe1 69.25(19) . .
C6 C7 Fe1 70.19(17) . .
C8 C7 H7 125.9 . .
C6 C7 H7 125.9 . .
Fe1 C7 H7 126.2 . .
C7 C8 C9 108.5(3) . .
C7 C8 Fe1 70.28(18) . .
C9 C8 Fe1 69.56(19) . .
C7 C8 H8 125.7 . .
C9 C8 H8 125.7 . .
Fe1 C8 H8 126.0 . .
C10 C9 C8 107.8(3) . .
C10 C9 Fe1 69.51(17) . .
C8 C9 Fe1 69.7(2) . .
C10 C9 H9 126.1 . .
C8 C9 H9 126.1 . .
Fe1 C9 H9 126.2 . .
C9 C10 C6 108.4(3) . .
C9 C10 Fe1 69.75(19) . .
C6 C10 Fe1 70.73(16) . .
C9 C10 H10 125.8 . .
C6 C10 H10 125.8 . .
Fe1 C10 H10 125.3 . .
C13 C11 C12 109.8(2) . .
C13 C11 C14 109.2(2) . .
C12 C11 C14 107.0(2) . .
C13 C11 P1 115.6(2) . .
C12 C11 P1 107.4(2) . .
C14 C11 P1 107.55(18) . .
C11 C12 H12A 109.5 . .
C11 C12 H12B 109.5 . .
H12A C12 H12B 109.5 . .
C11 C12 H12C 109.5 . .
H12A C12 H12C 109.5 . .
H12B C12 H12C 109.5 . .
C11 C13 H13A 109.5 . .
C11 C13 H13B 109.5 . .
H13A C13 H13B 109.5 . .
C11 C13 H13C 109.5 . .
H13A C13 H13C 109.5 . .
H13B C13 H13C 109.5 . .
C11 C14 H14A 109.5 . .
C11 C14 H14B 109.5 . .
H14A C14 H14B 109.5 . .
C11 C14 H14C 109.5 . .
H14A C14 H14C 109.5 . .
H14B C14 H14C 109.5 . .
C17 C15 C16 110.0(3) . .
C17 C15 C18 107.3(3) . .
C16 C15 C18 108.0(2) . .
C17 C15 P1 110.37(19) . .
C16 C15 P1 114.5(2) . .
C18 C15 P1 106.3(2) . .
C15 C16 H16A 109.5 . .
C15 C16 H16B 109.5 . .
H16A C16 H16B 109.5 . .
C15 C16 H16C 109.5 . .
H16A C16 H16C 109.5 . .
H16B C16 H16C 109.5 . .
C15 C17 H17A 109.5 . .
C15 C17 H17B 109.5 . .
H17A C17 H17B 109.5 . .
C15 C17 H17C 109.5 . .
H17A C17 H17C 109.5 . .
H17B C17 H17C 109.5 . .
C15 C18 H18A 109.5 . .
C15 C18 H18B 109.5 . .
H18A C18 H18B 109.5 . .
C15 C18 H18C 109.5 . .
H18A C18 H18C 109.5 . .
H18B C18 H18C 109.5 . .
C22 C19 C20 108.8(2) . .
C22 C19 C21 109.9(2) . .
C20 C19 C21 107.3(2) . .
C22 C19 P2 115.5(2) . .
C20 C19 P2 107.41(19) . .
C21 C19 P2 107.55(18) . .
C19 C20 H20A 109.5 . .
C19 C20 H20B 109.5 . .
H20A C20 H20B 109.5 . .
C19 C20 H20C 109.5 . .
H20A C20 H20C 109.5 . .
H20B C20 H20C 109.5 . .
C19 C21 H21A 109.5 . .
C19 C21 H21B 109.5 . .
H21A C21 H21B 109.5 . .
C19 C21 H21C 109.5 . .
H21A C21 H21C 109.5 . .
H21B C21 H21C 109.5 . .
C19 C22 H22A 109.5 . .
C19 C22 H22B 109.5 . .
H22A C22 H22B 109.5 . .
C19 C22 H22C 109.5 . .
H22A C22 H22C 109.5 . .
H22B C22 H22C 109.5 . .
C25 C23 C26 110.1(3) . .
C25 C23 C24 107.8(2) . .
C26 C23 C24 108.2(3) . .
C25 C23 P2 110.0(2) . .
C26 C23 P2 113.6(2) . .
C24 C23 P2 106.9(2) . .
C23 C24 H24A 109.5 . .
C23 C24 H24B 109.5 . .
H24A C24 H24B 109.5 . .
C23 C24 H24C 109.5 . .
H24A C24 H24C 109.5 . .
H24B C24 H24C 109.5 . .
C23 C25 H25A 109.5 . .
C23 C25 H25B 109.5 . .
H25A C25 H25B 109.5 . .
C23 C25 H25C 109.5 . .
H25A C25 H25C 109.5 . .
H25B C25 H25C 109.5 . .
C23 C26 H26A 109.5 . .
C23 C26 H26B 109.5 . .
H26A C26 H26B 109.5 . .
C23 C26 H26C 109.5 . .
H26A C26 H26C 109.5 . .
H26B C26 H26C 109.5 . .
N1S C1S C2S 179.7(6) . .
C1S C2S H2SA 109.5 . .
C1S C2S H2SB 109.5 . .
H2SA C2S H2SB 109.5 . .
C1S C2S H2SC 109.5 . .
H2SA C2S H2SC 109.5 . .
H2SB C2S H2SC 109.5 . .

loop_
_geom_bond_atom_site_label_1
_geom_bond_atom_site_label_2
_geom_bond_distance
_geom_bond_site_symmetry_2
I1 Cu2 2.5665(4) .
I1 Cu3 2.7372(4) .
I1 Cu1 2.7647(4) .
I2 Cu2 2.5984(4) .
I2 Cu1 2.7130(4) .
I2 Cu3 2.7160(4) .
I3 Cu3 2.5637(4) 2_556
I3 Cu3 2.6596(4) .
I3 Cu1 2.8190(4) .
Cu1 P1 2.2402(7) .
Cu1 Cu3 2.5969(5) .
Cu1 Cu2 2.9161(6) .
Cu2 P2 2.2182(8) .
Cu3 I3 2.5637(4) 2_556
Cu3 Cu3 2.6661(8) 2_556
Fe1 C10 2.042(3) .
Fe1 C4 2.044(3) .
Fe1 C9 2.045(3) .
Fe1 C8 2.048(3) .
Fe1 C2 2.049(3) .
Fe1 C5 2.051(3) .
Fe1 C3 2.051(3) .
Fe1 C7 2.061(3) .
Fe1 C6 2.074(3) .
Fe1 C1 2.080(3) .
P1 C1 1.818(3) .
P1 C11 1.887(3) .
P1 C15 1.896(3) .
P2 C6 1.809(3) .
P2 C19 1.885(3) .
P2 C23 1.888(3) .
C1 C5 1.435(4) .
C1 C2 1.442(4) .
C2 C3 1.418(4) .
C2 H2 0.9500 .
C3 C4 1.423(5) .
C3 H3 0.9500 .
C4 C5 1.422(5) .
C4 H4 0.9500 .
C5 H5 0.9500 .
C6 C7 1.434(4) .
C6 C10 1.440(4) .
C7 C8 1.421(4) .
C7 H7 0.9500 .
C8 C9 1.423(5) .
C8 H8 0.9500 .
C9 C10 1.423(4) .
C9 H9 0.9500 .
C10 H10 0.9500 .
C11 C13 1.534(4) .
C11 C12 1.536(4) .
C11 C14 1.545(4) .
C12 H12A 0.9800 .
C12 H12B 0.9800 .
C12 H12C 0.9800 .
C13 H13A 0.9800 .
C13 H13B 0.9800 .
C13 H13C 0.9800 .
C14 H14A 0.9800 .
C14 H14B 0.9800 .
C14 H14C 0.9800 .
C15 C17 1.530(5) .
C15 C16 1.534(4) .
C15 C18 1.539(4) .
C16 H16A 0.9800 .
C16 H16B 0.9800 .
C16 H16C 0.9800 .
C17 H17A 0.9800 .
C17 H17B 0.9800 .
C17 H17C 0.9800 .
C18 H18A 0.9800 .
C18 H18B 0.9800 .
C18 H18C 0.9800 .
C19 C22 1.526(4) .
C19 C20 1.531(4) .
C19 C21 1.535(4) .
C20 H20A 0.9800 .
C20 H20B 0.9800 .
C20 H20C 0.9800 .
C21 H21A 0.9800 .
C21 H21B 0.9800 .
C21 H21C 0.9800 .
C22 H22A 0.9800 .
C22 H22B 0.9800 .
C22 H22C 0.9800 .
C23 C25 1.535(5) .
C23 C26 1.535(4) .
C23 C24 1.540(4) .
C24 H24A 0.9800 .
C24 H24B 0.9800 .
C24 H24C 0.9800 .
C25 H25A 0.9800 .
C25 H25B 0.9800 .
C25 H25C 0.9800 .
C26 H26A 0.9800 .
C26 H26B 0.9800 .
C26 H26C 0.9800 .
C1S N1S 1.137(6) .
C1S C2S 1.457(6) .
C2S H2SA 0.9800 .
C2S H2SB 0.9800 .
C2S H2SC 0.9800 .

loop_
_geom_torsion_atom_site_label_1
_geom_torsion_atom_site_label_2
_geom_torsion_atom_site_label_3
_geom_torsion_atom_site_label_4
_geom_torsion
C11 P1 C1 C5 29.0(3)
C15 P1 C1 C5 -86.5(3)
Cu1 P1 C1 C5 153.8(3)
C11 P1 C1 C2 -167.5(2)
C15 P1 C1 C2 77.0(3)
Cu1 P1 C1 C2 -42.7(3)
C11 P1 C1 Fe1 -75.1(2)
C15 P1 C1 Fe1 169.4(2)
Cu1 P1 C1 Fe1 49.7(2)
C5 C1 C2 C3 1.4(3)
P1 C1 C2 C3 -165.5(2)
Fe1 C1 C2 C3 59.7(2)
C5 C1 C2 Fe1 -58.3(2)
P1 C1 C2 Fe1 134.7(2)
C1 C2 C3 C4 -1.3(4)
Fe1 C2 C3 C4 59.0(2)
C1 C2 C3 Fe1 -60.3(2)
C2 C3 C4 C5 0.7(4)
Fe1 C3 C4 C5 59.8(3)
C2 C3 C4 Fe1 -59.1(2)
C3 C4 C5 C1 0.2(4)
Fe1 C4 C5 C1 60.0(2)
C3 C4 C5 Fe1 -59.8(2)
C2 C1 C5 C4 -1.0(4)
P1 C1 C5 C4 164.3(3)
Fe1 C1 C5 C4 -59.2(2)
C2 C1 C5 Fe1 58.2(2)
P1 C1 C5 Fe1 -136.5(3)
C19 P2 C6 C7 26.6(3)
C23 P2 C6 C7 -90.4(3)
Cu2 P2 C6 C7 148.2(3)
C19 P2 C6 C10 -164.7(2)
C23 P2 C6 C10 78.3(3)
Cu2 P2 C6 C10 -43.1(2)
C19 P2 C6 Fe1 -76.0(2)
C23 P2 C6 Fe1 167.0(2)
Cu2 P2 C6 Fe1 45.6(2)
C10 C6 C7 C8 -1.0(4)
P2 C6 C7 C8 168.8(3)
Fe1 C6 C7 C8 -59.0(2)
C10 C6 C7 Fe1 58.0(2)
P2 C6 C7 Fe1 -132.2(3)
C6 C7 C8 C9 0.4(4)
Fe1 C7 C8 C9 -59.2(3)
C6 C7 C8 Fe1 59.6(2)
C7 C8 C9 C10 0.4(4)
Fe1 C8 C9 C10 -59.3(2)
C7 C8 C9 Fe1 59.7(3)
C8 C9 C10 C6 -1.0(4)
Fe1 C9 C10 C6 -60.5(2)
C8 C9 C10 Fe1 59.4(3)
C7 C6 C10 C9 1.2(3)
P2 C6 C10 C9 -170.0(2)
Fe1 C6 C10 C9 59.8(2)
C7 C6 C10 Fe1 -58.6(2)
P2 C6 C10 Fe1 130.2(2)
C1 P1 C11 C13 -70.4(2)
C15 P1 C11 C13 38.3(3)
Cu1 P1 C11 C13 163.15(19)
C1 P1 C11 C12 52.5(2)
C15 P1 C11 C12 161.21(19)
Cu1 P1 C11 C12 -73.98(19)
C1 P1 C11 C14 167.4(2)
C15 P1 C11 C14 -83.9(2)
Cu1 P1 C11 C14 40.9(2)
C1 P1 C15 C17 167.1(2)
C11 P1 C15 C17 53.6(2)
Cu1 P1 C15 C17 -71.2(2)
C1 P1 C15 C16 42.3(3)
C11 P1 C15 C16 -71.2(3)
Cu1 P1 C15 C16 164.0(2)
C1 P1 C15 C18 -76.9(2)
C11 P1 C15 C18 169.58(19)
Cu1 P1 C15 C18 44.8(2)
C6 P2 C19 C22 -69.6(2)
C23 P2 C19 C22 41.4(2)
Cu2 P2 C19 C22 174.20(18)
C6 P2 C19 C20 52.1(2)
C23 P2 C19 C20 163.00(19)
Cu2 P2 C19 C20 -64.17(19)
C6 P2 C19 C21 167.2(2)
C23 P2 C19 C21 -81.8(2)
Cu2 P2 C19 C21 51.0(2)
C6 P2 C23 C25 167.3(2)
C19 P2 C23 C25 51.3(2)
Cu2 P2 C23 C25 -79.9(2)
C6 P2 C23 C26 43.3(3)
C19 P2 C23 C26 -72.7(3)
Cu2 P2 C23 C26 156.1(2)
C6 P2 C23 C24 -75.9(2)
C19 P2 C23 C24 168.1(2)
Cu2 P2 C23 C24 36.9(2)
